data_4083255
loop_
_publ_author_name
'Hoseini, S. Jafar'
'Nasrabadi, Hasan'
'Nabavizadeh, S. Masoud'
'Rashidi, Mehdi'
'Puddephatt, Richard J.'

_publ_section_title
;
 Reactivity and Mechanism in the Oxidative Addition of Allylic Halides to
 a Dimethylplatinum(II) Complex
;
_journal_issue 6
_journal_name_full Organometallics
_journal_page_first 2357
_journal_paper_doi 10.1021/om201289e
_journal_volume 31
_journal_year 2012
_chemical_formula_moiety 'C15 H19 Br N2 Pt'
_chemical_formula_sum 'C15 H19 Br N2 Pt'
_chemical_formula_weight 502.32
_chemical_name_systematic
; 
 ? 
;
_space_group_IT_number 14
_symmetry_cell_setting monoclinic
_symmetry_space_group_name_Hall '-P 2ybc'
_symmetry_space_group_name_H-M 'P 1 21/c 1'
_atom_sites_solution_hydrogens geom
_atom_sites_solution_primary direct
_atom_sites_solution_secondary difmap
_audit_creation_method SHELXL-97
_cell_angle_alpha 90.00
_cell_angle_beta 95.133(2)
_cell_angle_gamma 90.00
_cell_formula_units_Z 4
_cell_length_a 11.9325(4)
_cell_length_b 7.6160(3)
_cell_length_c 16.9071(5)
_cell_measurement_reflns_used 9918
_cell_measurement_temperature 150(2)
_cell_measurement_theta_max 29.77
_cell_measurement_theta_min 2.94
_cell_volume 1530.32(9)
_computing_cell_refinement 'Bruker SAINT'
_computing_data_collection 'Bruker APEX2'
_computing_data_reduction 'Bruker SAINT'
_computing_molecular_graphics 'Bruker SHELXTL'
_computing_publication_material 'Bruker SHELXTL'
_computing_structure_refinement 'SHELXL-97 (Sheldrick, 2008)'
_computing_structure_solution 'SHELXS-97 (Sheldrick, 2008)'
_diffrn_ambient_temperature 150(2)
_diffrn_measured_fraction_theta_full 1.000
_diffrn_measured_fraction_theta_max 1.000
_diffrn_measurement_device_type 'Bruker APEX-II CCD'
_diffrn_measurement_method '\f and \w scans'
_diffrn_radiation_monochromator graphite
_diffrn_radiation_source 'fine-focus sealed tube'
_diffrn_radiation_type MoK\a
_diffrn_radiation_wavelength 0.71073
_diffrn_reflns_av_R_equivalents 0.0633
_diffrn_reflns_av_sigmaI/netI 0.0310
_diffrn_reflns_limit_h_max 18
_diffrn_reflns_limit_h_min -18
_diffrn_reflns_limit_k_max 12
_diffrn_reflns_limit_k_min -12
_diffrn_reflns_limit_l_max 26
_diffrn_reflns_limit_l_min -26
_diffrn_reflns_number 91240
_diffrn_reflns_theta_full 34.34
_diffrn_reflns_theta_max 34.34
_diffrn_reflns_theta_min 2.42
_exptl_absorpt_coefficient_mu 11.768
_exptl_absorpt_correction_T_max 0.6504
_exptl_absorpt_correction_T_min 0.4345
_exptl_absorpt_correction_type multi-scan
_exptl_crystal_colour yellow
_exptl_crystal_density_diffrn 2.180
_exptl_crystal_density_method 'not measured'
_exptl_crystal_description block
_exptl_crystal_F_000 944
_exptl_crystal_size_max 0.09
_exptl_crystal_size_mid 0.06
_exptl_crystal_size_min 0.04
_refine_diff_density_max 2.189
_refine_diff_density_min -2.801
_refine_diff_density_rms 0.185
_refine_ls_extinction_method none
_refine_ls_goodness_of_fit_ref 1.025
_refine_ls_hydrogen_treatment constr
_refine_ls_matrix_type full
_refine_ls_number_parameters 202
_refine_ls_number_reflns 6404
_refine_ls_number_restraints 75
_refine_ls_restrained_S_all 1.019
_refine_ls_R_factor_all 0.0521
_refine_ls_R_factor_gt 0.0313
_refine_ls_shift/su_max 0.002
_refine_ls_shift/su_mean 0.000
_refine_ls_structure_factor_coef Fsqd
_refine_ls_weighting_details 'calc w=1/[\s^2^(Fo^2^)+(0.0286P)^2^+3.9930P] where P=(Fo^2^+2Fc^2^)/3'
_refine_ls_weighting_scheme calc
_refine_ls_wR_factor_gt 0.0656
_refine_ls_wR_factor_ref 0.0735
_reflns_number_gt 4897
_reflns_number_total 6404
_reflns_threshold_expression >2sigma(I)
_cod_data_source_file om201289e_si_001.cif
_cod_data_source_block complex3
_cod_depositor_comments
;
The following automatic conversions were performed:

'_symmetry_cell_setting' value 'Monoclinic' changed to 'monoclinic'
according to
/usr/data/users/saulius/automatic-downloads/retrospective/ACS/lib/dictionaries/cif_core.dic
dictionary named 'cif_core.dic' version 2.4.2 from 2011-04-26.

Automatic conversion script
Id: cif_fix_values 2281 2013-09-26 08:29:07Z andrius 
;
_cod_original_sg_symbol_H-M P2(1)/c
_cod_database_code 4083255

loop_
_symmetry_equiv_pos_as_xyz
'x, y, z'
'-x, y+1/2, -z+1/2'
'-x, -y, -z'
'x, -y-1/2, z-1/2'

loop_
_atom_site_label
_atom_site_type_symbol
_atom_site_fract_x
_atom_site_fract_y
_atom_site_fract_z
_atom_site_U_iso_or_equiv
_atom_site_adp_type
_atom_site_occupancy
_atom_site_symmetry_multiplicity
_atom_site_calc_flag
_atom_site_refinement_flags
_atom_site_disorder_assembly
_atom_site_disorder_group
Pt1 Pt 0.712016(11) 0.015327(19) 0.851012(8) 0.02659(4) Uani 1 1 d . . .
Br1 Br 0.82839(3) -0.26978(5) 0.83548(2) 0.02996(8) Uani 1 1 d . A .
N1 N 0.8649(2) 0.1642(4) 0.87199(17) 0.0240(6) Uani 1 1 d . A .
N2 N 0.7507(2) -0.0048(4) 0.97745(18) 0.0244(6) Uani 1 1 d . A .
C1 C 0.5642(4) -0.1220(8) 0.8423(3) 0.0511(13) Uani 1 1 d . A .
H1A H 0.5241 -0.0996 0.8894 0.077 Uiso 1 1 calc R . .
H1B H 0.5802 -0.2478 0.8387 0.077 Uiso 1 1 calc R . .
H1C H 0.5175 -0.0845 0.7947 0.077 Uiso 1 1 calc R . .
C2A C 0.6249(5) 0.2543(9) 0.8573(3) 0.0357(13) Uani 0.804(11) 1 d PDU A 1
H2A1 H 0.6685 0.3485 0.8338 0.043 Uiso 0.804(11) 1 calc PR A 1
H2A2 H 0.5514 0.2448 0.8255 0.043 Uiso 0.804(11) 1 calc PR A 1
C3A C 0.6059(5) 0.3030(8) 0.9396(4) 0.0397(14) Uani 0.804(11) 1 d PDU A 1
H3A H 0.5549 0.2314 0.9651 0.048 Uiso 0.804(11) 1 calc PR A 1
C4A C 0.6515(16) 0.4338(19) 0.9813(7) 0.051(3) Uani 0.804(11) 1 d PDU A 1
H4A1 H 0.7031 0.5098 0.9587 0.062 Uiso 0.804(11) 1 calc PR A 1
H4A2 H 0.6328 0.4526 1.0341 0.062 Uiso 0.804(11) 1 calc PR A 1
C2B C 0.5916(19) 0.188(3) 0.8768(12) 0.029(4) Uani 0.196(11) 1 d PDU A 2
H2B1 H 0.5359 0.2013 0.8302 0.035 Uiso 0.196(11) 1 calc PR A 2
H2B2 H 0.5520 0.1426 0.9216 0.035 Uiso 0.196(11) 1 calc PR A 2
C3B C 0.6423(19) 0.358(3) 0.8980(15) 0.042(5) Uani 0.196(11) 1 d PDU A 2
H3B H 0.6632 0.4263 0.8546 0.051 Uiso 0.196(11) 1 calc PR A 2
C4B C 0.663(6) 0.431(5) 0.968(2) 0.041(9) Uani 0.196(11) 1 d PDU A 2
H4B1 H 0.6445 0.3702 1.0143 0.049 Uiso 0.196(11) 1 calc PR A 2
H4B2 H 0.6968 0.5436 0.9728 0.049 Uiso 0.196(11) 1 calc PR A 2
C5 C 0.9040(3) 0.1832(4) 0.94916(19) 0.0217(6) Uani 1 1 d . . .
C6 C 0.9992(3) 0.2833(5) 0.9708(2) 0.0254(7) Uani 1 1 d . A .
H6 H 1.0260 0.2957 1.0251 0.031 Uiso 1 1 calc R . .
C7 C 1.0546(3) 0.3648(5) 0.9122(2) 0.0297(8) Uani 1 1 d . . .
H7 H 1.1195 0.4344 0.9260 0.036 Uiso 1 1 calc R A .
C8 C 1.0148(3) 0.3438(5) 0.8335(2) 0.0329(8) Uani 1 1 d . A .
H8 H 1.0514 0.3986 0.7924 0.039 Uiso 1 1 calc R . .
C9 C 0.9203(3) 0.2412(5) 0.8160(2) 0.0297(8) Uani 1 1 d . . .
H9 H 0.8935 0.2247 0.7619 0.036 Uiso 1 1 calc R A .
C10 C 0.8402(3) 0.0902(4) 1.00794(19) 0.0204(6) Uani 1 1 d . A .
C11 C 0.6914(3) -0.0960(5) 1.0274(2) 0.0282(7) Uani 1 1 d . . .
H11 H 0.6292 -0.1643 1.0060 0.034 Uiso 1 1 calc R A .
C12 C 0.7172(3) -0.0944(5) 1.1084(2) 0.0310(8) Uani 1 1 d . A .
H12 H 0.6733 -0.1602 1.1421 0.037 Uiso 1 1 calc R . .
C13 C 0.8074(4) 0.0035(5) 1.1402(2) 0.0303(8) Uani 1 1 d . . .
H13 H 0.8263 0.0069 1.1960 0.036 Uiso 1 1 calc R A .
C14 C 0.8698(3) 0.0967(5) 1.0894(2) 0.0248(7) Uani 1 1 d . A .
H14 H 0.9324 0.1649 1.1099 0.030 Uiso 1 1 calc R . .
C15 C 0.6880(3) 0.0509(5) 0.7256(2) 0.0302(8) Uani 1 1 d . A .
H15A H 0.6134 0.0072 0.7058 0.045 Uiso 1 1 calc R . .
H15B H 0.7459 -0.0142 0.7002 0.045 Uiso 1 1 calc R . .
H15C H 0.6935 0.1760 0.7130 0.045 Uiso 1 1 calc R . .

loop_
_atom_site_aniso_label
_atom_site_aniso_U_11
_atom_site_aniso_U_22
_atom_site_aniso_U_33
_atom_site_aniso_U_23
_atom_site_aniso_U_13
_atom_site_aniso_U_12
Pt1 0.02315(6) 0.03636(8) 0.01933(6) -0.00457(5) -0.00333(4) 0.00508(6)
Br1 0.03567(19) 0.03129(18) 0.02285(16) -0.00464(13) 0.00233(13) 0.00178(14)
N1 0.0282(14) 0.0246(14) 0.0186(13) -0.0016(11) 0.0002(11) 0.0052(11)
N2 0.0213(12) 0.0285(15) 0.0235(13) -0.0024(11) 0.0023(10) 0.0049(11)
C1 0.028(2) 0.089(4) 0.035(2) -0.009(2) -0.0025(17) -0.015(2)
C2A 0.029(3) 0.043(3) 0.034(3) 0.003(2) -0.004(2) 0.005(2)
C3A 0.032(3) 0.046(3) 0.042(3) 0.004(2) 0.007(2) 0.011(2)
C4A 0.053(6) 0.056(6) 0.046(4) -0.008(4) 0.008(5) 0.018(4)
C2B 0.034(10) 0.038(10) 0.015(8) 0.004(7) -0.002(7) 0.017(8)
C3B 0.039(11) 0.045(10) 0.043(11) 0.006(9) 0.003(9) 0.012(8)
C4B 0.06(2) 0.008(10) 0.057(16) -0.007(10) 0.024(15) 0.013(10)
C5 0.0224(14) 0.0227(15) 0.0198(14) -0.0010(12) 0.0008(11) 0.0051(12)
C6 0.0269(16) 0.0242(16) 0.0251(16) -0.0027(13) 0.0020(13) 0.0025(13)
C7 0.0293(18) 0.0219(16) 0.039(2) -0.0022(14) 0.0086(15) 0.0001(13)
C8 0.040(2) 0.0282(18) 0.032(2) 0.0052(15) 0.0125(16) 0.0056(16)
C9 0.042(2) 0.0288(18) 0.0192(15) 0.0011(13) 0.0059(14) 0.0071(15)
C10 0.0227(14) 0.0212(15) 0.0172(14) -0.0018(11) 0.0018(11) 0.0041(12)
C11 0.0242(16) 0.0328(19) 0.0283(18) -0.0023(14) 0.0060(13) -0.0020(14)
C12 0.036(2) 0.0297(18) 0.0283(18) 0.0039(15) 0.0115(15) 0.0029(15)
C13 0.041(2) 0.0307(19) 0.0191(15) -0.0018(13) 0.0039(14) 0.0066(15)
C14 0.0329(18) 0.0238(16) 0.0173(14) -0.0010(12) 0.0000(12) 0.0007(13)
C15 0.0261(17) 0.0292(18) 0.0331(19) -0.0040(15) -0.0099(14) 0.0064(14)

loop_
_atom_type_symbol
_atom_type_description
_atom_type_scat_dispersion_real
_atom_type_scat_dispersion_imag
_atom_type_scat_source
C C 0.0033 0.0016 'International Tables Vol C Tables 4.2.6.8 and 6.1.1.4'
H H 0.0000 0.0000 'International Tables Vol C Tables 4.2.6.8 and 6.1.1.4'
N N 0.0061 0.0033 'International Tables Vol C Tables 4.2.6.8 and 6.1.1.4'
Br Br -0.2901 2.4595 'International Tables Vol C Tables 4.2.6.8 and 6.1.1.4'
Pt Pt -1.7033 8.3905 'International Tables Vol C Tables 4.2.6.8 and 6.1.1.4'

loop_
_geom_angle_atom_site_label_1
_geom_angle_atom_site_label_2
_geom_angle_atom_site_label_3
_geom_angle
C2B Pt1 C1 73.9(7)
C2B Pt1 C2A 20.5(6)
C1 Pt1 C2A 91.1(2)
C2B Pt1 C15 95.6(6)
C1 Pt1 C15 87.43(17)
C2A Pt1 C15 85.27(19)
C2B Pt1 N1 103.3(6)
C1 Pt1 N1 174.45(15)
C2A Pt1 N1 87.20(19)
C15 Pt1 N1 97.69(13)
C2B Pt1 N2 85.7(5)
C1 Pt1 N2 98.14(16)
C2A Pt1 N2 94.26(17)
C15 Pt1 N2 174.42(13)
N1 Pt1 N2 76.73(11)
C2B Pt1 Br1 163.5(7)
C1 Pt1 Br1 91.75(18)
C2A Pt1 Br1 175.80(19)
C15 Pt1 Br1 91.79(10)
N1 Pt1 Br1 90.24(8)
N2 Pt1 Br1 88.39(8)
C9 N1 C5 119.1(3)
C9 N1 Pt1 125.5(2)
C5 N1 Pt1 115.4(2)
C11 N2 C10 118.7(3)
C11 N2 Pt1 125.7(2)
C10 N2 Pt1 115.6(2)
Pt1 C1 H1A 109.5
Pt1 C1 H1B 109.5
H1A C1 H1B 109.5
Pt1 C1 H1C 109.5
H1A C1 H1C 109.5
H1B C1 H1C 109.5
C3A C2A Pt1 112.5(4)
C3A C2A H2A1 109.1
Pt1 C2A H2A1 109.1
C3A C2A H2A2 109.1
Pt1 C2A H2A2 109.1
H2A1 C2A H2A2 107.8
C4A C3A C2A 127.4(10)
C4A C3A H3A 116.3
C2A C3A H3A 116.3
C3A C4A H4A1 120.0
C3A C4A H4A2 120.0
H4A1 C4A H4A2 120.0
C3B C2B Pt1 110.1(16)
C3B C2B H2B1 109.6
Pt1 C2B H2B1 109.6
C3B C2B H2B2 109.6
Pt1 C2B H2B2 109.6
H2B1 C2B H2B2 108.2
C4B C3B C2B 129(3)
C4B C3B H3B 115.3
C2B C3B H3B 115.3
C3B C4B H4B1 120.0
C3B C4B H4B2 120.0
H4B1 C4B H4B2 120.0
N1 C5 C6 121.0(3)
N1 C5 C10 116.2(3)
C6 C5 C10 122.8(3)
C7 C6 C5 119.2(3)
C7 C6 H6 120.4
C5 C6 H6 120.4
C8 C7 C6 119.4(4)
C8 C7 H7 120.3
C6 C7 H7 120.3
C7 C8 C9 118.4(4)
C7 C8 H8 120.8
C9 C8 H8 120.8
N1 C9 C8 122.8(3)
N1 C9 H9 118.6
C8 C9 H9 118.6
N2 C10 C14 121.2(3)
N2 C10 C5 115.8(3)
C14 C10 C5 123.1(3)
N2 C11 C12 122.5(4)
N2 C11 H11 118.8
C12 C11 H11 118.8
C11 C12 C13 119.4(4)
C11 C12 H12 120.3
C13 C12 H12 120.3
C12 C13 C14 118.7(3)
C12 C13 H13 120.7
C14 C13 H13 120.7
C13 C14 C10 119.6(3)
C13 C14 H14 120.2
C10 C14 H14 120.2
Pt1 C15 H15A 109.5
Pt1 C15 H15B 109.5
H15A C15 H15B 109.5
Pt1 C15 H15C 109.5
H15A C15 H15C 109.5
H15B C15 H15C 109.5

loop_
_geom_bond_atom_site_label_1
_geom_bond_atom_site_label_2
_geom_bond_distance
Pt1 C2B 2.02(2)
Pt1 C1 2.045(5)
Pt1 C2A 2.104(6)
Pt1 C15 2.132(4)
Pt1 N1 2.150(3)
Pt1 N2 2.152(3)
Pt1 Br1 2.6034(4)
N1 C9 1.337(5)
N1 C5 1.354(4)
N2 C11 1.343(5)
N2 C10 1.354(4)
C1 H1A 0.9800
C1 H1B 0.9800
C1 H1C 0.9800
C2A C3A 1.476(8)
C2A H2A1 0.9900
C2A H2A2 0.9900
C3A C4A 1.310(11)
C3A H3A 0.9500
C4A H4A1 0.9500
C4A H4A2 0.9500
C2B C3B 1.463(18)
C2B H2B1 0.9900
C2B H2B2 0.9900
C3B C4B 1.31(2)
C3B H3B 0.9500
C4B H4B1 0.9500
C4B H4B2 0.9500
C5 C6 1.390(5)
C5 C10 1.485(5)
C6 C7 1.386(5)
C6 H6 0.9500
C7 C8 1.382(6)
C7 H7 0.9500
C8 C9 1.382(6)
C8 H8 0.9500
C9 H9 0.9500
C10 C14 1.391(5)
C11 C12 1.377(5)
C11 H11 0.9500
C12 C13 1.378(6)
C12 H12 0.9500
C13 C14 1.383(5)
C13 H13 0.9500
C14 H14 0.9500
C15 H15A 0.9800
C15 H15B 0.9800
C15 H15C 0.9800
